data_4311830
loop_
_publ_author_name
'Mingxue Li'
'Ping Cai'
'Chunying Duan'
'Feng Lu'
'Jin Xie'
'Qingjin Meng'

_publ_contact_author_address
;
Coordination Chemistry Institute
The State Key Laboratory of Coordinaiton Chemistry
Nanjing University , Nanjing 210093
P. R. China
;
_publ_contact_author_email duancy@nju.edu.cn
_publ_contact_author_fax '00 86 25 331 4502'
_publ_contact_author_name 'Dr. Duan Chun-ying'
_publ_contact_author_phone '00 86 25 359 7006'
_publ_section_title
;
 Octanuclear Metallocyclic Ni4Fc4 Compound: Synthesis, Crystal Structure,
 and Electrochemical Sensing for Mg2+
;
_journal_name_full 'Inorganic Chemistry'
_journal_page_first 5174
_journal_page_last 5176
_journal_paper_doi 10.1021/ic049530c
_journal_volume 43
_journal_year 2004
_chemical_formula_sum 'C100 H106 Fe4 N24 Ni4 O21'
_chemical_formula_weight 2438.33
_chemical_name_systematic
; 
 ? 
;
_space_group_IT_number 14
_symmetry_cell_setting monoclinic
_symmetry_space_group_name_Hall '-P 2yn'
_symmetry_space_group_name_H-M 'P 1 21/n 1'
_atom_sites_solution_hydrogens geom
_atom_sites_solution_primary direct
_atom_sites_solution_secondary difmap
_audit_creation_method SHELXL-97
_cell_angle_alpha 90.00
_cell_angle_beta 92.973(3)
_cell_angle_gamma 90.00
_cell_formula_units_Z 4
_cell_length_a 18.367(2)
_cell_length_b 24.646(3)
_cell_length_c 25.691(3)
_cell_measurement_reflns_used 826
_cell_measurement_temperature 293(2)
_cell_measurement_theta_max 23.41
_cell_measurement_theta_min 2.28
_cell_volume 11614(2)
_computing_cell_refinement 'Bruker SMART'
_computing_data_collection 'Bruker SMART'
_computing_data_reduction 'Bruker SAINT'
_computing_molecular_graphics 'Bruker SHELXTL'
_computing_publication_material 'Bruker SHELXTL'
_computing_structure_refinement 'Bruker SHELXTL'
_computing_structure_solution 'Bruker SHELXTL'
_diffrn_ambient_temperature 293(2)
_diffrn_measured_fraction_theta_full 0.951
_diffrn_measured_fraction_theta_max 0.951
_diffrn_measurement_device_type 'CCD area detector'
_diffrn_measurement_method 'phi and omega scans'
_diffrn_radiation_monochromator graphite
_diffrn_radiation_source 'fine-focus sealed tube'
_diffrn_radiation_type MoK\a
_diffrn_radiation_wavelength 0.71073
_diffrn_reflns_av_R_equivalents 0.1679
_diffrn_reflns_av_sigmaI/netI 0.5320
_diffrn_reflns_limit_h_max 19
_diffrn_reflns_limit_h_min -19
_diffrn_reflns_limit_k_max 14
_diffrn_reflns_limit_k_min -26
_diffrn_reflns_limit_l_max 27
_diffrn_reflns_limit_l_min -27
_diffrn_reflns_number 36362
_diffrn_reflns_theta_full 22.50
_diffrn_reflns_theta_max 22.50
_diffrn_reflns_theta_min 1.79
_exptl_absorpt_coefficient_mu 1.192
_exptl_absorpt_correction_T_max 0.7809
_exptl_absorpt_correction_T_min 0.6893
_exptl_absorpt_correction_type empirical
_exptl_absorpt_process_details SADABS
_exptl_crystal_colour dark-red
_exptl_crystal_density_diffrn 1.394
_exptl_crystal_density_method 'not measured'
_exptl_crystal_description block
_exptl_crystal_F_000 5032
_exptl_crystal_size_max 0.35
_exptl_crystal_size_mid 0.25
_exptl_crystal_size_min 0.25
_refine_diff_density_max 0.465
_refine_diff_density_min -0.253
_refine_diff_density_rms 0.072
_refine_ls_extinction_method none
_refine_ls_goodness_of_fit_ref 0.837
_refine_ls_hydrogen_treatment mixed
_refine_ls_matrix_type full
_refine_ls_number_parameters 1361
_refine_ls_number_reflns 14459
_refine_ls_number_restraints 838
_refine_ls_restrained_S_all 0.827
_refine_ls_R_factor_all 0.3289
_refine_ls_R_factor_gt 0.0767
_refine_ls_shift/su_max 0.000
_refine_ls_shift/su_mean 0.000
_refine_ls_structure_factor_coef Fsqd
_refine_ls_weighting_details 'calc w=1/[\s^2^(Fo^2^)+(0.0000P)^2^+0.0000P] where P=(Fo^2^+2Fc^2^)/3'
_refine_ls_weighting_scheme calc
_refine_ls_wR_factor_gt 0.1142
_refine_ls_wR_factor_ref 0.1517
_reflns_number_gt 3029
_reflns_number_total 14459
_reflns_threshold_expression >2sigma(I)
_cod_data_source_file ic049530csi20040412_091300.cif
_cod_data_source_block compound_1
_cod_depositor_comments
;
The following automatic conversions were performed:
'_symmetry_cell_setting' value 'Monoclinic' changed to 'monoclinic'
according to '/home/saulius/struct/CIF-dictionaries/cif_core.dic'
dictionary named 'cif_core.dic' version 2.4.1 from 2010-06-29.

Automatic conversion script
Id: cif_fix_enum 1527 2010-12-29 10:47:43Z saulius 
;
_cod_original_sg_symbol_H-M 'P 1 21/n 1 '
_cod_database_code 4311830

loop_
_symmetry_equiv_pos_as_xyz
'x, y, z'
'-x+1/2, y+1/2, -z+1/2'
'-x, -y, -z'
'x-1/2, -y-1/2, z-1/2'

loop_
_atom_site_label
_atom_site_type_symbol
_atom_site_fract_x
_atom_site_fract_y
_atom_site_fract_z
_atom_site_U_iso_or_equiv
_atom_site_adp_type
_atom_site_occupancy
_atom_site_symmetry_multiplicity
_atom_site_calc_flag
_atom_site_refinement_flags
_atom_site_disorder_assembly
_atom_site_disorder_group
Ni1 Ni -0.17249(9) 0.47343(7) 0.49879(7) 0.0631(6) Uani 1 1 d . . .
Ni2 Ni -0.23398(10) 0.67223(7) 0.10919(7) 0.0682(7) Uani 1 1 d . . .
Ni4 Ni 0.26613(10) 0.20223(8) 0.57509(7) 0.0754(7) Uani 1 1 d . . .
Ni3 Ni 0.16030(11) 0.40803(8) 0.21171(7) 0.0904(8) Uani 1 1 d . . .
Fe1 Fe -0.24124(11) 0.56181(9) 0.29895(7) 0.0729(8) Uani 1 1 d . . .
Fe2 Fe 0.05809(10) 0.61245(8) 0.15244(7) 0.0673(7) Uani 1 1 d . . .
Fe3 Fe 0.21017(12) 0.28612(10) 0.38643(8) 0.0943(9) Uani 1 1 d . . .
Fe4 Fe -0.01978(10) 0.29336(8) 0.58046(8) 0.0709(7) Uani 1 1 d . . .
O11 O -0.2032(4) 0.4716(3) 0.4195(3) 0.072(3) Uani 1 1 d U . .
O12 O -0.2324(4) 0.6652(3) 0.1899(3) 0.072(3) Uani 1 1 d U . .
O21 O -0.1404(4) 0.6260(3) 0.1052(3) 0.074(3) Uani 1 1 d U . .
O22 O 0.0948(4) 0.4782(4) 0.2145(3) 0.081(3) Uani 1 1 d U . .
O31 O 0.1678(4) 0.3942(3) 0.2906(3) 0.080(3) Uani 1 1 d U . .
O32 O 0.2550(4) 0.2010(3) 0.4947(3) 0.079(3) Uani 1 1 d U . .
O41 O 0.1909(4) 0.2638(3) 0.5801(3) 0.077(3) Uani 1 1 d U . .
O42 O -0.1099(4) 0.4021(3) 0.4997(3) 0.067(3) Uani 1 1 d U . .
N11 N -0.1111(5) 0.5023(4) 0.5599(4) 0.063(3) Uani 1 1 d U . .
N12 N -0.1082(5) 0.5253(4) 0.4694(3) 0.050(3) Uani 1 1 d U . .
N13 N -0.1126(5) 0.5338(4) 0.4155(4) 0.058(3) Uani 1 1 d U . .
N14 N -0.3275(5) 0.6041(4) 0.1750(4) 0.077(4) Uani 1 1 d U . .
N15 N -0.3104(6) 0.6201(5) 0.1247(4) 0.085(4) Uani 1 1 d U . .
N16 N -0.2701(6) 0.6533(4) 0.0324(4) 0.090(4) Uani 1 1 d U . .
N21 N -0.2940(5) 0.7420(4) 0.1103(4) 0.072(4) Uani 1 1 d U . .
N22 N -0.1586(6) 0.7235(4) 0.0981(4) 0.076(4) Uani 1 1 d U . .
N23 N -0.0852(5) 0.7077(4) 0.0922(4) 0.075(3) Uani 1 1 d U . .
N24 N 0.2128(5) 0.5215(5) 0.2100(4) 0.083(4) Uani 1 1 d U . .
N25 N 0.2316(6) 0.4667(5) 0.2097(4) 0.093(4) Uani 1 1 d U . .
N26 N 0.2545(5) 0.3644(3) 0.2048(4) 0.131(4) Uani 1 1 d DU . .
N31 N 0.1202(6) 0.3947(5) 0.1347(4) 0.109(4) Uani 1 1 d U . .
N32 N 0.0916(6) 0.3467(5) 0.2197(4) 0.101(4) Uani 1 1 d U . .
N33 N 0.0865(6) 0.3253(5) 0.2682(4) 0.094(4) Uani 1 1 d U . .
N34 N 0.3519(5) 0.2602(4) 0.5006(4) 0.073(4) Uani 1 1 d U . .
N35 N 0.3473(6) 0.2481(4) 0.5520(4) 0.076(4) Uani 1 1 d U . .
N36 N 0.3190(6) 0.2226(5) 0.6447(4) 0.099(4) Uani 1 1 d U . .
N41 N 0.3046(6) 0.1200(4) 0.5755(4) 0.079(4) Uani 1 1 d U . .
N42 N 0.1843(6) 0.1683(5) 0.6038(4) 0.090(4) Uani 1 1 d U . .
N43 N 0.1268(6) 0.1938(5) 0.6210(4) 0.094(4) Uani 1 1 d U . .
N44 N -0.2047(5) 0.3658(4) 0.5438(4) 0.060(3) Uani 1 1 d U . .
N45 N -0.2291(5) 0.4167(4) 0.5324(4) 0.061(3) Uani 1 1 d U . .
N46 N -0.2651(6) 0.5191(5) 0.5121(4) 0.087(4) Uani 1 1 d U . .
C1 C -0.1147(6) 0.4904(5) 0.6124(5) 0.073(4) Uani 1 1 d U . .
H1A H -0.1522 0.4673 0.6213 0.088 Uiso 1 1 d R . .
C2 C -0.0657(6) 0.5133(5) 0.6520(5) 0.072(4) Uani 1 1 d U . .
H2A H -0.0707 0.5036 0.6866 0.086 Uiso 1 1 d R . .
C3 C -0.0139(6) 0.5486(5) 0.6398(5) 0.067(4) Uani 1 1 d U . .
H3A H 0.0181 0.5637 0.6651 0.080 Uiso 1 1 d R . .
C4 C -0.0131(6) 0.5589(5) 0.5890(5) 0.065(4) Uani 1 1 d U . .
H4A H 0.0231 0.5828 0.5795 0.079 Uiso 1 1 d R . .
C5 C -0.0597(6) 0.5388(5) 0.5516(5) 0.051(4) Uani 1 1 d U . .
C6 C -0.0609(6) 0.5490(5) 0.4977(4) 0.053(4) Uani 1 1 d U . .
H6A H -0.0280 0.5731 0.4839 0.063 Uiso 1 1 d R . .
C7 C -0.1652(7) 0.5036(5) 0.3911(5) 0.053(4) Uani 1 1 d U . .
C8 C -0.1780(7) 0.5076(6) 0.3355(5) 0.074(4) Uani 1 1 d U . .
C9 C -0.2305(7) 0.4801(6) 0.3069(5) 0.082(4) Uani 1 1 d U . .
H9A H -0.2668 0.4557 0.3211 0.098 Uiso 1 1 calc R . .
C10 C -0.2269(7) 0.4941(5) 0.2560(5) 0.090(5) Uani 1 1 d U . .
H10A H -0.2581 0.4810 0.2266 0.108 Uiso 1 1 calc R . .
C11 C -0.1651(7) 0.5285(6) 0.2540(5) 0.090(5) Uani 1 1 d U . .
H11A H -0.1492 0.5452 0.2218 0.108 Uiso 1 1 calc R . .
C12 C -0.1339(7) 0.5392(6) 0.3019(4) 0.079(4) Uani 1 1 d U . .
H12A H -0.0907 0.5611 0.3112 0.095 Uiso 1 1 calc R . .
C13 C -0.3393(6) 0.5902(5) 0.2834(5) 0.075(4) Uani 1 1 d U . .
H13A H -0.3806 0.5723 0.2648 0.090 Uiso 1 1 calc R . .
C14 C -0.3234(6) 0.5937(6) 0.3387(5) 0.087(4) Uani 1 1 d U . .
H14A H -0.3499 0.5747 0.3653 0.104 Uiso 1 1 calc R . .
C15 C -0.2648(7) 0.6238(6) 0.3477(5) 0.094(5) Uani 1 1 d U . .
H15A H -0.2408 0.6302 0.3821 0.113 Uiso 1 1 calc R . .
C16 C -0.2415(7) 0.6438(6) 0.3014(5) 0.081(4) Uani 1 1 d U . .
H16A H -0.2000 0.6681 0.2968 0.097 Uiso 1 1 calc R . .
C17 C -0.2882(7) 0.6236(6) 0.2637(5) 0.073(4) Uani 1 1 d U . .
C18 C -0.2818(7) 0.6326(6) 0.2040(6) 0.070(4) Uani 1 1 d U . .
C19 C -0.3428(7) 0.5995(6) 0.0844(5) 0.090(5) Uani 1 1 d U . .
H19A H -0.3806 0.5752 0.0892 0.108 Uiso 1 1 d R . .
C20 C -0.3222(8) 0.6132(6) 0.0297(5) 0.093(4) Uani 1 1 d U . .
C21 C -0.3458(8) 0.5929(6) -0.0163(5) 0.112(5) Uani 1 1 d U . .
H21A H -0.3802 0.5652 -0.0192 0.134 Uiso 1 1 d R . .
C22 C -0.3241(8) 0.6106(6) -0.0628(5) 0.111(5) Uani 1 1 d U . .
H22A H -0.3384 0.5964 -0.0953 0.133 Uiso 1 1 d R . .
C23 C -0.2766(8) 0.6491(6) -0.0605(5) 0.097(5) Uani 1 1 d U . .
H23A H -0.2586 0.6649 -0.0901 0.116 Uiso 1 1 d R . .
C24 C -0.2526(8) 0.6705(6) -0.0137(5) 0.099(5) Uani 1 1 d U . .
H24A H -0.2182 0.6982 -0.0116 0.119 Uiso 1 1 d R . .
C25 C -0.3606(7) 0.7542(6) 0.1183(5) 0.077(4) Uani 1 1 d U . .
H25A H -0.3920 0.7247 0.1200 0.093 Uiso 1 1 d R . .
C26 C -0.3902(7) 0.8047(6) 0.1232(5) 0.088(5) Uani 1 1 d U . .
H26A H -0.4389 0.8112 0.1294 0.106 Uiso 1 1 d R . .
C27 C -0.3457(7) 0.8459(6) 0.1194(5) 0.089(5) Uani 1 1 d U . .
H27A H -0.3580 0.8823 0.1220 0.107 Uiso 1 1 d R . .
C28 C -0.2789(7) 0.8373(6) 0.1092(5) 0.083(5) Uani 1 1 d U . .
H28A H -0.2480 0.8670 0.1065 0.100 Uiso 1 1 d R . .
C29 C -0.2533(7) 0.7867(6) 0.1053(5) 0.066(4) Uani 1 1 d U . .
C30 C -0.1765(8) 0.7710(6) 0.0973(5) 0.085(4) Uani 1 1 d U . .
H30A H -0.1407 0.7978 0.0983 0.102 Uiso 1 1 d R . .
C31 C -0.0846(7) 0.6505(6) 0.0981(5) 0.060(4) Uani 1 1 d U . .
C32 C -0.0119(6) 0.6286(5) 0.0939(5) 0.052(4) Uani 1 1 d U . .
C33 C 0.0512(6) 0.6540(5) 0.0869(4) 0.059(4) Uani 1 1 d U . .
H33A H 0.0580 0.6932 0.0833 0.071 Uiso 1 1 calc R . .
C34 C 0.1054(6) 0.6143(5) 0.0840(4) 0.068(4) Uani 1 1 d U . .
H34A H 0.1571 0.6190 0.0775 0.081 Uiso 1 1 calc R . .
C35 C 0.0687(7) 0.5683(6) 0.0904(5) 0.079(4) Uani 1 1 d U . .
H35A H 0.0935 0.5330 0.0922 0.095 Uiso 1 1 calc R . .
C36 C -0.0024(7) 0.5725(6) 0.0955(5) 0.069(4) Uani 1 1 d U . .
H36A H -0.0387 0.5438 0.0989 0.083 Uiso 1 1 calc R . .
C37 C 0.1372(7) 0.6278(5) 0.2105(4) 0.074(4) Uani 1 1 d U . .
H37A H 0.1890 0.6359 0.2070 0.089 Uiso 1 1 calc R . .
C38 C 0.0780(7) 0.6646(6) 0.2132(5) 0.077(4) Uani 1 1 d U . .
H38A H 0.0833 0.7038 0.2085 0.092 Uiso 1 1 calc R . .
C39 C 0.0113(8) 0.6398(5) 0.2186(5) 0.083(5) Uani 1 1 d U . .
H39A H -0.0362 0.6574 0.2208 0.099 Uiso 1 1 calc R . .
C40 C 0.0259(7) 0.5851(6) 0.2212(5) 0.075(4) Uani 1 1 d U . .
H40A H -0.0106 0.5566 0.2255 0.090 Uiso 1 1 calc R . .
C41 C 0.1030(7) 0.5757(6) 0.2167(5) 0.069(4) Uani 1 1 d U . .
C42 C 0.1356(8) 0.5195(6) 0.2141(5) 0.073(4) Uani 1 1 d U . .
C43 C 0.3008(8) 0.4508(6) 0.2091(5) 0.106(5) Uani 1 1 d U . .
H43A H 0.3407 0.4739 0.2073 0.127 Uiso 1 1 d R . .
C44 C 0.3173(5) 0.3931(6) 0.2063(6) 0.124(5) Uani 1 1 d DU . .
C45 C 0.3872(6) 0.3731(4) 0.2082(5) 0.136(5) Uani 1 1 d DU . .
H45A H 0.4317 0.3912 0.2098 0.163 Uiso 1 1 d R . .
C46 C 0.3901(5) 0.3174(4) 0.2064(6) 0.142(5) Uani 1 1 d DU . .
H46A H 0.4344 0.2991 0.2083 0.170 Uiso 1 1 d R . .
C47 C 0.3313(5) 0.2829(5) 0.2018(6) 0.162(6) Uani 1 1 d DU . .
H47A H 0.3217 0.2462 0.1963 0.194 Uiso 1 1 d R . .
C48 C 0.2654(6) 0.3100(4) 0.2009(5) 0.147(5) Uani 1 1 d DU . .
H48A H 0.2223 0.2970 0.2136 0.177 Uiso 1 1 d R . .
C49 C 0.1343(8) 0.4197(6) 0.0919(5) 0.111(5) Uani 1 1 d U . .
H49A H 0.1653 0.4495 0.0916 0.133 Uiso 1 1 d R . .
C50 C 0.1022(8) 0.4093(6) 0.0436(5) 0.120(5) Uani 1 1 d U . .
H50A H 0.1120 0.4281 0.0134 0.144 Uiso 1 1 d R . .
C51 C 0.0559(8) 0.3659(7) 0.0395(6) 0.131(5) Uani 1 1 d U . .
H51A H 0.0320 0.3543 0.0087 0.157 Uiso 1 1 d R . .
C52 C 0.0439(8) 0.3376(7) 0.0840(6) 0.133(5) Uani 1 1 d U . .
H52A H 0.0157 0.3064 0.0856 0.160 Uiso 1 1 d R . .
C53 C 0.0699(9) 0.3557(7) 0.1307(6) 0.117(5) Uani 1 1 d U . .
C54 C 0.0605(8) 0.3306(7) 0.1797(5) 0.120(5) Uani 1 1 d U . .
H54A H 0.0301 0.3005 0.1808 0.144 Uiso 1 1 d R . .
C55 C 0.1271(8) 0.3508(6) 0.3043(5) 0.085(4) Uani 1 1 d U . .
C56 C 0.1309(8) 0.3326(6) 0.3552(5) 0.096(4) Uani 1 1 d U . .
C57 C 0.1030(8) 0.2874(6) 0.3753(5) 0.108(5) Uani 1 1 d U . .
H57A H 0.0741 0.2602 0.3555 0.130 Uiso 1 1 calc R . .
C58 C 0.1217(8) 0.2845(6) 0.4302(6) 0.114(5) Uani 1 1 d U . .
H58A H 0.1088 0.2548 0.4533 0.137 Uiso 1 1 calc R . .
C59 C 0.1641(8) 0.3279(6) 0.4444(6) 0.109(5) Uani 1 1 d U . .
H59A H 0.1858 0.3361 0.4791 0.131 Uiso 1 1 calc R . .
C60 C 0.1672(8) 0.3589(6) 0.3998(5) 0.097(5) Uani 1 1 d U . .
H60A H 0.1941 0.3931 0.3979 0.116 Uiso 1 1 calc R . .
C61 C 0.3205(7) 0.2879(6) 0.3922(4) 0.098(5) Uani 1 1 d U . .
H61A H 0.3485 0.3179 0.4084 0.118 Uiso 1 1 calc R . .
C62 C 0.2991(8) 0.2870(7) 0.3426(5) 0.115(5) Uani 1 1 d U . .
H62A H 0.3100 0.3152 0.3172 0.137 Uiso 1 1 calc R . .
C63 C 0.2544(8) 0.2389(6) 0.3314(5) 0.107(5) Uani 1 1 d U . .
H63A H 0.2330 0.2255 0.2981 0.129 Uiso 1 1 calc R . .
C64 C 0.2523(7) 0.2167(6) 0.3821(5) 0.097(5) Uani 1 1 d U . .
H64A H 0.2256 0.1834 0.3894 0.117 Uiso 1 1 calc R . .
C65 C 0.2950(8) 0.2439(6) 0.4203(5) 0.088(4) Uani 1 1 d U . .
C66 C 0.3024(8) 0.2339(6) 0.4735(5) 0.073(4) Uani 1 1 d U . .
C67 C 0.3850(7) 0.2713(5) 0.5874(5) 0.084(5) Uani 1 1 d U . .
H67A H 0.4226 0.2932 0.5766 0.101 Uiso 1 1 d R . .
C68 C 0.3723(8) 0.2583(6) 0.6421(6) 0.097(4) Uani 1 1 d U . .
C69 C 0.4063(8) 0.2790(6) 0.6824(5) 0.108(5) Uani 1 1 d U . .
H69A H 0.4438 0.3041 0.6803 0.129 Uiso 1 1 d R . .
C70 C 0.3918(8) 0.2628(6) 0.7331(6) 0.112(5) Uani 1 1 d U . .
H70A H 0.4180 0.2740 0.7632 0.135 Uiso 1 1 d R . .
C71 C 0.3393(8) 0.2281(6) 0.7387(6) 0.110(5) Uani 1 1 d U . .
H71A H 0.3213 0.2166 0.7701 0.131 Uiso 1 1 d R . .
C72 C 0.3059(8) 0.2107(7) 0.6939(6) 0.108(5) Uani 1 1 d U . .
H72A H 0.2696 0.1844 0.6951 0.130 Uiso 1 1 d R . .
C73 C 0.3633(7) 0.0996(6) 0.5565(5) 0.092(5) Uani 1 1 d U . .
H73A H 0.3968 0.1227 0.5420 0.111 Uiso 1 1 d R . .
C74 C 0.3773(8) 0.0448(6) 0.5599(5) 0.116(5) Uani 1 1 d U . .
H74A H 0.4200 0.0309 0.5471 0.139 Uiso 1 1 d R . .
C75 C 0.3272(8) 0.0106(6) 0.5804(5) 0.110(5) Uani 1 1 d U . .
H75A H 0.3360 -0.0266 0.5807 0.132 Uiso 1 1 d R . .
C76 C 0.2654(8) 0.0302(6) 0.6010(5) 0.099(5) Uani 1 1 d U . .
H76A H 0.2306 0.0091 0.6167 0.119 Uiso 1 1 d R . .
C77 C 0.2626(8) 0.0848(6) 0.5975(5) 0.092(4) Uani 1 1 d U . .
C78 C 0.1969(8) 0.1164(6) 0.6136(5) 0.103(5) Uani 1 1 d U . .
H78A H 0.1621 0.0974 0.6313 0.124 Uiso 1 1 d R . .
C79 C 0.1376(8) 0.2486(6) 0.6040(5) 0.082(4) Uani 1 1 d U . .
C80 C 0.0800(7) 0.2843(5) 0.6201(5) 0.071(4) Uani 1 1 d U . .
C81 C 0.0696(7) 0.3362(5) 0.6030(5) 0.075(4) Uani 1 1 d U . .
H81A H 0.1011 0.3536 0.5782 0.090 Uiso 1 1 calc R . .
C82 C 0.0082(7) 0.3608(6) 0.6206(5) 0.082(4) Uani 1 1 d U . .
H82A H -0.0088 0.3980 0.6138 0.098 Uiso 1 1 calc R . .
C83 C -0.0208(7) 0.3229(6) 0.6533(5) 0.097(5) Uani 1 1 d U . .
H83A H -0.0635 0.3276 0.6741 0.116 Uiso 1 1 calc R . .
C84 C 0.0194(7) 0.2782(6) 0.6496(5) 0.085(4) Uani 1 1 d U . .
H84A H 0.0089 0.2445 0.6681 0.102 Uiso 1 1 calc R . .
C85 C -0.0407(6) 0.2986(5) 0.5033(5) 0.068(4) Uani 1 1 d U . .
H85A H -0.0144 0.3209 0.4789 0.081 Uiso 1 1 calc R . .
C86 C -0.0246(7) 0.2465(5) 0.5177(5) 0.079(4) Uani 1 1 d U . .
H86A H 0.0160 0.2251 0.5053 0.095 Uiso 1 1 calc R . .
C87 C -0.0742(7) 0.2285(6) 0.5497(5) 0.085(4) Uani 1 1 d U . .
H87A H -0.0759 0.1922 0.5651 0.102 Uiso 1 1 calc R . .
C88 C -0.1225(7) 0.2688(5) 0.5558(5) 0.074(4) Uani 1 1 d U . .
H88A H -0.1652 0.2672 0.5772 0.089 Uiso 1 1 calc R . .
C89 C -0.1032(7) 0.3116(5) 0.5250(5) 0.062(4) Uani 1 1 d U . .
C90 C -0.1427(7) 0.3619(6) 0.5210(5) 0.059(4) Uani 1 1 d U . .
C91 C -0.2909(7) 0.4334(5) 0.5465(5) 0.074(4) Uani 1 1 d U . .
H91A H -0.3199 0.4096 0.5645 0.089 Uiso 1 1 d R . .
C92 C -0.3101(8) 0.4872(6) 0.5362(6) 0.093(4) Uani 1 1 d U . .
C93 C -0.3747(8) 0.5120(6) 0.5445(6) 0.115(5) Uani 1 1 d U . .
H93A H -0.4113 0.4934 0.5606 0.138 Uiso 1 1 d R . .
C94 C -0.3971(7) 0.5670(6) 0.5278(6) 0.115(5) Uani 1 1 d U . .
H94A H -0.4414 0.5834 0.5340 0.138 Uiso 1 1 d R . .
C95 C -0.3451(8) 0.5932(6) 0.5002(6) 0.112(5) Uani 1 1 d U . .
H95A H -0.3527 0.6281 0.4875 0.135 Uiso 1 1 d R . .
C96 C -0.2864(8) 0.5673(6) 0.4957(6) 0.098(5) Uani 1 1 d U . .
H96A H -0.2513 0.5859 0.4780 0.118 Uiso 1 1 d R . .
O1W O -0.2820(6) 0.4402(5) 0.6932(5) 0.122(5) Uiso 0.80 1 d P . .
O1W' O -0.032(3) 0.880(3) 0.523(2) 0.21(3) Uiso 0.20 1 d P . .
O2W O -0.3564(6) 0.4481(5) 0.4107(4) 0.096(4) Uiso 0.75 1 d P . .
O2W' O -0.463(2) 0.5478(19) 0.1729(17) 0.109(18) Uiso 0.20 1 d P . .
O3W O -0.7072(6) 0.4447(5) 0.3386(4) 0.100(5) Uiso 0.75 1 d P . .
O3W' O -0.0092(17) 0.8838(14) 0.4358(13) 0.088(13) Uiso 0.25 1 d P . .
O4W O -0.1416(7) 0.7521(6) 0.2303(5) 0.114(5) Uiso 0.70 1 d P . .
O4W' O -0.5613(17) 0.5652(14) 0.3115(12) 0.133(14) Uiso 0.30 1 d P . .
O5W O -0.5046(6) 0.2853(5) 0.4616(4) 0.083(4) Uiso 0.70 1 d P . .
O5W' O -0.4171(15) 0.4373(13) 0.2459(11) 0.100(11) Uiso 0.30 1 d P . .
O6W O -0.4292(9) 0.3680(7) 0.4925(7) 0.150(8) Uiso 0.60 1 d P . .
O6W' O -0.1009(13) 0.8435(10) 0.2728(9) 0.130(10) Uiso 0.40 1 d P . .
O7W O -0.4065(8) 0.2856(7) 0.7490(6) 0.127(7) Uiso 0.60 1 d P . .
O7W' O -0.5780(12) 0.4071(9) 0.3371(9) 0.114(9) Uiso 0.40 1 d P . .
O8W O -0.2258(8) 0.3469(6) 0.6575(6) 0.121(6) Uiso 0.65 1 d P . .
O8W' O -0.0121(15) 0.8802(12) 0.3704(12) 0.104(12) Uiso 0.30 1 d P . .
O9W O -0.4968(8) 0.2919(7) 0.3321(6) 0.136(7) Uiso 0.60 1 d P . .
O9W' O -0.6980(11) 0.5680(10) 0.1412(9) 0.109(9) Uiso 0.40 1 d P . .
O10W O -0.4036(9) 0.5068(7) 0.1757(7) 0.144(7) Uiso 0.60 1 d P . .
O11W O -0.4774(10) 0.3732(9) 0.5983(8) 0.109(8) Uiso 0.45 1 d P . .
O1 O -0.3181(7) 0.2912(6) 0.5441(5) 0.110(5) Uiso 0.65 1 d PU . .
C101 C -0.3044(17) 0.2920(13) 0.6042(12) 0.209(12) Uiso 0.65 1 d PU . .
C102 C -0.3700(13) 0.2956(11) 0.6469(9) 0.145(10) Uiso 0.65 1 d PU . .
C103 C -0.007(3) 0.843(2) 0.6077(9) 0.21(2) Uiso 0.35 1 d PDU . .
O2 O -0.0522(15) 0.8706(18) 0.7007(14) 0.30(2) Uiso 0.35 1 d PDU . .
C104 C 0.0073(19) 0.8504(19) 0.6660(10) 0.147(17) Uiso 0.35 1 d PDU . .
O3 O -0.0399(12) 0.4452(10) 0.1755(9) 0.193(10) Uiso 0.55 1 d PU . .
C105 C -0.0727(18) 0.4182(15) 0.2112(13) 0.185(15) Uiso 0.55 1 d PU . .
O4 O -0.2080(13) 0.9161(10) 0.5409(9) 0.284(12) Uiso 0.65 1 d PU . .
C106 C -0.1482(14) 0.8749(11) 0.5310(10) 0.143(10) Uiso 0.65 1 d PU . .
O5 O -0.4735(14) 0.5212(12) 0.3791(10) 0.157(11) Uiso 0.40 1 d PU . .
C107 C -0.480(2) 0.4764(18) 0.3335(16) 0.153(16) Uiso 0.40 1 d PU . .
O7 O 0.0178(15) 0.9863(12) 0.4018(11) 0.176(13) Uiso 0.40 1 d P . .
C109 C -0.052(2) 0.952(2) 0.4936(19) 0.22(2) Uiso 0.40 1 d P . .

loop_
_atom_site_aniso_label
_atom_site_aniso_U_11
_atom_site_aniso_U_22
_atom_site_aniso_U_33
_atom_site_aniso_U_23
_atom_site_aniso_U_13
_atom_site_aniso_U_12
Ni1 0.0701(13) 0.0555(14) 0.0639(14) 0.0038(12) 0.0060(12) -0.0009(13)
Ni2 0.0761(14) 0.0633(14) 0.0641(14) 0.0126(12) -0.0060(12) -0.0008(13)
Ni4 0.0852(14) 0.0693(16) 0.0716(14) 0.0072(13) 0.0023(12) 0.0112(14)
Ni3 0.1192(18) 0.0836(18) 0.0679(15) 0.0080(13) -0.0005(14) 0.0279(16)
Fe1 0.0790(16) 0.0809(18) 0.0586(15) 0.0138(14) 0.0010(13) 0.0089(15)
Fe2 0.0752(15) 0.0594(16) 0.0670(16) 0.0037(14) 0.0014(13) 0.0050(14)
Fe3 0.1126(18) 0.104(2) 0.0692(16) 0.0150(16) 0.0285(15) 0.0547(18)
Fe4 0.0786(16) 0.0536(16) 0.0815(17) 0.0086(14) 0.0147(14) 0.0098(14)
O11 0.084(6) 0.058(6) 0.074(6) 0.021(5) 0.011(5) 0.003(6)
O12 0.060(6) 0.061(7) 0.093(7) 0.002(6) -0.016(5) -0.009(5)
O21 0.068(6) 0.066(7) 0.085(6) 0.005(6) -0.015(6) -0.027(6)
O22 0.097(7) 0.090(7) 0.059(6) 0.012(6) 0.016(6) 0.013(6)
O31 0.118(7) 0.070(7) 0.054(6) 0.021(5) 0.021(6) 0.039(6)
O32 0.093(7) 0.078(7) 0.067(6) 0.017(6) 0.008(6) 0.015(6)
O41 0.090(6) 0.066(7) 0.079(6) 0.032(5) 0.022(6) 0.005(6)
O42 0.073(6) 0.063(7) 0.065(6) -0.009(5) 0.006(5) -0.015(6)
N11 0.075(7) 0.050(7) 0.066(7) 0.011(6) 0.011(7) 0.004(6)
N12 0.058(6) 0.052(7) 0.037(6) -0.016(6) -0.026(6) 0.010(6)
N13 0.070(6) 0.053(7) 0.049(6) -0.017(6) -0.018(6) 0.020(6)
N14 0.071(7) 0.088(8) 0.071(7) -0.011(7) -0.016(6) 0.013(7)
N15 0.084(7) 0.102(8) 0.067(7) -0.016(7) -0.017(7) 0.011(7)
N16 0.112(8) 0.098(8) 0.059(7) 0.019(7) -0.001(7) 0.013(7)
N21 0.063(7) 0.096(8) 0.056(7) 0.014(6) -0.006(6) -0.004(7)
N22 0.110(7) 0.029(7) 0.091(7) -0.007(6) 0.015(7) 0.032(7)
N23 0.074(7) 0.066(7) 0.087(7) 0.021(7) 0.014(7) 0.011(7)
N24 0.080(7) 0.103(8) 0.063(7) -0.001(7) -0.012(6) 0.047(7)
N25 0.093(7) 0.116(9) 0.070(7) -0.004(7) 0.001(7) 0.070(8)
N26 0.199(9) 0.132(9) 0.065(7) 0.014(8) 0.035(8) 0.081(9)
N31 0.153(9) 0.129(9) 0.041(7) -0.015(7) -0.015(7) 0.027(8)
N32 0.128(8) 0.119(9) 0.051(7) 0.003(7) -0.030(7) 0.000(8)
N33 0.112(8) 0.107(8) 0.063(8) 0.011(7) -0.015(7) 0.016(7)
N34 0.101(7) 0.082(7) 0.035(6) -0.003(6) -0.009(6) 0.031(7)
N35 0.095(7) 0.081(8) 0.050(7) -0.017(7) -0.009(7) 0.018(7)
N36 0.107(8) 0.107(9) 0.081(8) -0.004(8) 0.004(7) 0.014(7)
N41 0.098(8) 0.072(8) 0.068(7) 0.034(6) 0.022(7) 0.015(7)
N42 0.100(8) 0.074(8) 0.098(8) 0.020(7) 0.014(7) 0.034(8)
N43 0.102(8) 0.084(8) 0.097(8) 0.032(7) 0.019(7) 0.032(7)
N44 0.049(5) 0.051(6) 0.081(6) 0.010(5) 0.012(5) 0.011(5)
N45 0.041(6) 0.060(7) 0.085(7) 0.005(6) 0.015(6) 0.002(6)
N46 0.089(7) 0.068(8) 0.103(8) 0.029(7) 0.004(7) -0.001(7)
C1 0.068(8) 0.058(8) 0.096(9) -0.017(8) 0.015(8) 0.009(7)
C2 0.073(8) 0.076(9) 0.067(8) -0.001(8) 0.012(7) 0.022(8)
C3 0.065(8) 0.058(8) 0.079(8) 0.009(8) 0.010(8) -0.023(7)
C4 0.066(8) 0.054(8) 0.076(8) 0.005(8) -0.003(8) -0.006(7)
C5 0.044(7) 0.048(8) 0.058(7) 0.006(7) -0.020(7) -0.005(6)
C6 0.056(8) 0.057(8) 0.043(8) -0.002(7) -0.022(7) -0.002(7)
C7 0.056(7) 0.050(8) 0.052(7) -0.001(7) 0.007(7) 0.008(7)
C8 0.085(8) 0.085(8) 0.050(7) -0.019(7) -0.022(7) 0.011(7)
C9 0.098(9) 0.089(9) 0.055(8) -0.018(8) -0.025(8) 0.017(8)
C10 0.111(9) 0.102(10) 0.055(8) 0.001(8) -0.023(9) 0.022(8)
C11 0.088(9) 0.119(10) 0.062(8) 0.013(9) -0.015(8) 0.022(9)
C12 0.092(9) 0.105(9) 0.039(8) 0.010(8) -0.004(8) 0.006(8)
C13 0.040(7) 0.104(9) 0.081(8) 0.014(8) -0.014(7) -0.031(7)
C14 0.069(8) 0.117(10) 0.074(8) 0.008(9) -0.007(8) -0.035(8)
C15 0.101(9) 0.112(10) 0.070(8) 0.004(9) -0.001(8) -0.028(9)
C16 0.087(9) 0.095(9) 0.060(8) 0.009(8) -0.006(8) -0.014(8)
C17 0.049(7) 0.086(8) 0.083(8) 0.010(8) -0.021(7) -0.027(7)
C18 0.050(7) 0.070(8) 0.088(8) 0.002(8) -0.021(7) -0.003(7)
C19 0.103(9) 0.092(9) 0.074(9) 0.011(8) 0.010(8) -0.007(8)
C20 0.121(8) 0.101(9) 0.056(8) -0.016(8) -0.014(8) 0.011(8)
C21 0.143(10) 0.132(10) 0.057(9) -0.027(9) -0.031(9) 0.001(9)
C22 0.149(10) 0.139(10) 0.042(8) 0.008(9) -0.014(9) -0.003(9)
C23 0.136(10) 0.117(10) 0.037(8) 0.007(8) 0.002(8) -0.001(9)
C24 0.123(9) 0.107(10) 0.070(9) 0.014(9) 0.016(9) 0.000(9)
C25 0.074(9) 0.081(9) 0.075(8) 0.007(8) -0.015(8) 0.016(9)
C26 0.071(9) 0.108(10) 0.084(8) 0.011(9) -0.006(8) 0.007(9)
C27 0.091(9) 0.088(10) 0.086(9) -0.001(8) -0.013(9) -0.002(9)
C28 0.085(9) 0.082(9) 0.082(8) 0.001(8) -0.009(8) 0.018(9)
C29 0.074(8) 0.060(8) 0.065(7) 0.008(8) 0.006(7) 0.018(8)
C30 0.111(9) 0.064(9) 0.079(8) 0.004(8) 0.004(8) 0.002(9)
C31 0.048(7) 0.058(8) 0.072(7) 0.012(7) -0.019(7) -0.007(7)
C32 0.033(6) 0.063(8) 0.062(7) 0.010(7) 0.004(7) -0.020(7)
C33 0.044(7) 0.077(9) 0.058(8) -0.011(7) 0.014(7) 0.008(7)
C34 0.039(8) 0.104(10) 0.062(8) -0.008(8) 0.015(7) -0.012(8)
C35 0.082(9) 0.085(9) 0.069(8) -0.006(8) -0.016(8) -0.004(9)
C36 0.058(8) 0.075(9) 0.072(8) 0.007(8) -0.011(8) -0.021(9)
C37 0.103(9) 0.061(9) 0.058(8) 0.019(8) 0.008(8) 0.000(8)
C38 0.102(9) 0.062(9) 0.065(8) 0.000(8) -0.010(8) 0.002(8)
C39 0.105(9) 0.077(9) 0.066(8) -0.004(8) 0.004(8) 0.017(9)
C40 0.093(8) 0.081(9) 0.052(7) 0.013(8) -0.001(8) 0.004(9)
C41 0.097(8) 0.073(8) 0.036(7) 0.006(7) -0.003(7) 0.026(8)
C42 0.096(8) 0.093(9) 0.032(7) 0.002(7) 0.002(7) 0.022(8)
C43 0.116(9) 0.137(10) 0.067(8) 0.019(9) 0.020(9) 0.046(9)
C44 0.157(9) 0.143(9) 0.074(7) 0.004(8) 0.029(8) 0.077(9)
C45 0.141(10) 0.166(11) 0.103(9) 0.002(10) 0.034(9) 0.098(10)
C46 0.148(10) 0.158(11) 0.122(9) -0.011(10) 0.032(9) 0.111(10)
C47 0.201(11) 0.179(11) 0.109(9) 0.019(10) 0.051(10) 0.123(10)
C48 0.214(11) 0.161(11) 0.073(8) 0.016(10) 0.055(9) 0.120(10)
C49 0.150(10) 0.131(10) 0.049(8) -0.028(9) -0.010(9) 0.050(9)
C50 0.150(10) 0.153(11) 0.054(8) -0.005(9) -0.015(9) 0.044(9)
C51 0.153(10) 0.176(12) 0.059(9) -0.008(10) -0.047(9) 0.027(10)
C52 0.157(10) 0.164(11) 0.073(9) 0.002(9) -0.050(9) 0.000(10)
C53 0.154(9) 0.155(10) 0.036(8) -0.003(8) -0.049(8) -0.003(8)
C54 0.157(10) 0.146(10) 0.052(9) 0.017(9) -0.044(9) -0.018(9)
C55 0.119(8) 0.090(9) 0.049(8) 0.020(7) 0.019(7) 0.049(8)
C56 0.145(8) 0.088(8) 0.056(8) 0.038(7) 0.023(8) 0.050(8)
C57 0.142(9) 0.105(10) 0.082(9) 0.048(9) 0.049(8) 0.050(9)
C58 0.143(10) 0.109(10) 0.092(9) 0.045(9) 0.038(9) 0.047(9)
C59 0.162(10) 0.098(10) 0.070(9) 0.020(9) 0.018(9) 0.049(9)
C60 0.155(10) 0.092(9) 0.044(8) 0.029(8) 0.008(9) 0.061(9)
C61 0.139(9) 0.129(10) 0.026(8) 0.013(8) -0.003(8) 0.050(9)
C62 0.146(10) 0.143(10) 0.054(8) 0.013(9) 0.004(9) 0.047(9)
C63 0.147(10) 0.122(10) 0.051(8) -0.010(9) -0.014(9) 0.069(9)
C64 0.142(9) 0.102(9) 0.047(8) 0.007(8) -0.012(8) 0.067(9)
C65 0.128(8) 0.098(9) 0.035(8) 0.006(7) -0.019(8) 0.059(8)
C66 0.100(8) 0.071(8) 0.048(8) 0.004(7) 0.006(7) 0.054(7)
C67 0.098(9) 0.088(9) 0.067(9) -0.011(8) 0.016(8) 0.023(8)
C68 0.102(8) 0.109(9) 0.077(8) -0.028(8) -0.009(8) 0.004(8)
C69 0.107(9) 0.135(10) 0.080(9) -0.030(9) -0.006(9) -0.004(9)
C70 0.110(9) 0.145(11) 0.079(9) -0.032(9) -0.030(9) -0.005(9)
C71 0.106(10) 0.146(11) 0.074(9) -0.005(9) -0.017(9) -0.010(9)
C72 0.107(9) 0.125(10) 0.090(10) -0.005(10) -0.021(9) 0.006(9)
C73 0.112(9) 0.079(9) 0.089(9) 0.028(8) 0.040(8) 0.038(9)
C74 0.143(10) 0.094(10) 0.114(9) 0.022(9) 0.056(9) 0.013(10)
C75 0.138(10) 0.078(10) 0.121(10) 0.014(8) 0.071(9) 0.004(9)
C76 0.125(9) 0.064(9) 0.113(9) 0.035(8) 0.057(8) -0.020(9)
C77 0.118(8) 0.073(8) 0.087(8) 0.037(8) 0.026(8) 0.022(8)
C78 0.120(9) 0.095(10) 0.096(9) 0.034(9) 0.018(8) -0.008(10)
C79 0.097(8) 0.065(8) 0.085(8) 0.030(7) 0.005(8) 0.019(8)
C80 0.089(8) 0.062(8) 0.066(7) 0.032(7) 0.026(7) 0.044(7)
C81 0.102(9) 0.069(9) 0.052(8) 0.028(7) 0.003(8) 0.040(8)
C82 0.099(9) 0.080(9) 0.068(8) 0.038(8) 0.025(8) 0.052(8)
C83 0.120(9) 0.088(9) 0.086(9) 0.033(8) 0.044(8) 0.068(8)
C84 0.116(9) 0.067(9) 0.077(8) 0.053(8) 0.036(8) 0.052(8)
C85 0.087(8) 0.040(8) 0.076(8) 0.006(7) 0.005(7) 0.024(8)
C86 0.090(9) 0.057(9) 0.092(9) -0.022(8) 0.025(8) 0.036(8)
C87 0.091(9) 0.056(9) 0.113(9) 0.008(8) 0.048(8) 0.007(8)
C88 0.080(8) 0.038(8) 0.108(9) 0.010(8) 0.046(8) 0.022(8)
C89 0.070(8) 0.037(7) 0.078(8) 0.010(7) 0.014(7) 0.018(7)
C90 0.063(8) 0.046(8) 0.071(7) 0.005(7) 0.020(7) -0.016(7)
C91 0.069(8) 0.036(8) 0.118(9) 0.024(8) 0.011(8) -0.006(8)
C92 0.071(8) 0.083(9) 0.127(8) 0.011(8) 0.014(8) 0.031(8)
C93 0.092(9) 0.093(10) 0.160(10) 0.013(9) 0.006(9) 0.002(9)
C94 0.096(9) 0.065(9) 0.182(10) 0.005(9) -0.007(9) 0.042(9)
C95 0.102(10) 0.083(10) 0.153(10) 0.021(9) 0.015(9) 0.034(9)
C96 0.094(9) 0.078(10) 0.124(9) 0.026(9) 0.013(9) 0.033(9)

loop_
_atom_type_symbol
_atom_type_description
_atom_type_scat_dispersion_real
_atom_type_scat_dispersion_imag
_atom_type_scat_source
C C 0.0033 0.0016 'International Tables Vol C Tables 4.2.6.8 and 6.1.1.4'
H H 0.0000 0.0000 'International Tables Vol C Tables 4.2.6.8 and 6.1.1.4'
N N 0.0061 0.0033 'International Tables Vol C Tables 4.2.6.8 and 6.1.1.4'
O O 0.0106 0.0060 'International Tables Vol C Tables 4.2.6.8 and 6.1.1.4'
Fe Fe 0.3463 0.8444 'International Tables Vol C Tables 4.2.6.8 and 6.1.1.4'
Ni Ni 0.3393 1.1124 'International Tables Vol C Tables 4.2.6.8 and 6.1.1.4'

loop_
_geom_angle_atom_site_label_1
_geom_angle_atom_site_label_2
_geom_angle_atom_site_label_3
_geom_angle
_geom_angle_site_symmetry_1
_geom_angle_site_symmetry_3
_geom_angle_publ_flag
N12 Ni1 N45 174.0(4) . . ?
N12 Ni1 N11 75.0(4) . . ?
N45 Ni1 N11 101.3(4) . . ?
N12 Ni1 N46 103.2(4) . . ?
N45 Ni1 N46 81.8(4) . . ?
N11 Ni1 N46 96.3(4) . . ?
N12 Ni1 O11 76.8(3) . . ?
N45 Ni1 O11 106.9(4) . . ?
N11 Ni1 O11 151.8(4) . . ?
N46 Ni1 O11 89.4(4) . . ?
N12 Ni1 O42 102.4(3) . . ?
N45 Ni1 O42 72.6(4) . . ?
N11 Ni1 O42 90.2(3) . . ?
N46 Ni1 O42 154.4(4) . . ?
O11 Ni1 O42 96.5(3) . . ?
N22 Ni2 N15 176.9(5) . . ?
N22 Ni2 N21 80.8(4) . . ?
N15 Ni2 N21 99.0(4) . . ?
N22 Ni2 O21 75.3(4) . . ?
N15 Ni2 O21 104.8(4) . . ?
N21 Ni2 O21 156.0(4) . . ?
N22 Ni2 O12 103.4(4) . . ?
N15 Ni2 O12 73.5(4) . . ?
N21 Ni2 O12 92.1(4) . . ?
O21 Ni2 O12 92.0(3) . . ?
N22 Ni2 N16 101.7(4) . . ?
N15 Ni2 N16 81.4(4) . . ?
N21 Ni2 N16 93.2(4) . . ?
O21 Ni2 N16 93.1(4) . . ?
O12 Ni2 N16 154.9(4) . . ?
N42 Ni4 N35 170.7(5) . . ?
N42 Ni4 N36 96.7(5) . . ?
N35 Ni4 N36 78.0(4) . . ?
N42 Ni4 O41 75.7(4) . . ?
N35 Ni4 O41 96.7(4) . . ?
N36 Ni4 O41 93.1(4) . . ?
N42 Ni4 O32 110.0(4) . . ?
N35 Ni4 O32 75.3(4) . . ?
N36 Ni4 O32 153.2(4) . . ?
O41 Ni4 O32 92.4(3) . . ?
N42 Ni4 N41 81.4(4) . . ?
N35 Ni4 N41 106.6(4) . . ?
N36 Ni4 N41 94.9(4) . . ?
O41 Ni4 N41 156.4(4) . . ?
O32 Ni4 N41 90.4(4) . . ?
N25 Ni3 N32 175.1(5) . . ?
N25 Ni3 N26 79.4(4) . . ?
N32 Ni3 N26 98.8(4) . . ?
N25 Ni3 O31 97.9(4) . . ?
N32 Ni3 O31 77.4(4) . . ?
N26 Ni3 O31 89.1(4) . . ?
N25 Ni3 N31 107.1(5) . . ?
N32 Ni3 N31 77.6(5) . . ?
N26 Ni3 N31 95.3(4) . . ?
O31 Ni3 N31 155.0(4) . . ?
N25 Ni3 O22 77.2(4) . . ?
N32 Ni3 O22 104.7(4) . . ?
N26 Ni3 O22 156.4(3) . . ?
O31 Ni3 O22 96.5(3) . . ?
N31 Ni3 O22 89.3(4) . . ?
C17 Fe1 C13 41.0(4) . . ?
C17 Fe1 C8 169.7(6) . . ?
C13 Fe1 C8 148.5(6) . . ?
C17 Fe1 C16 39.9(5) . . ?
C13 Fe1 C16 69.2(5) . . ?
C8 Fe1 C16 131.5(5) . . ?
C17 Fe1 C14 66.9(5) . . ?
C13 Fe1 C14 42.3(4) . . ?
C8 Fe1 C14 117.3(5) . . ?
C16 Fe1 C14 66.0(5) . . ?
C17 Fe1 C10 117.2(5) . . ?
C13 Fe1 C10 109.2(5) . . ?
C8 Fe1 C10 67.2(5) . . ?
C16 Fe1 C10 147.3(5) . . ?
C14 Fe1 C10 135.8(5) . . ?
C17 Fe1 C11 110.6(6) . . ?
C13 Fe1 C11 133.0(5) . . ?
C8 Fe1 C11 66.0(5) . . ?
C16 Fe1 C11 115.1(6) . . ?
C14 Fe1 C11 175.1(5) . . ?
C10 Fe1 C11 41.0(5) . . ?
C17 Fe1 C9 149.2(5) . . ?
C13 Fe1 C9 117.3(5) . . ?
C8 Fe1 C9 39.7(4) . . ?
C16 Fe1 C9 170.9(5) . . ?
C14 Fe1 C9 113.9(5) . . ?
C10 Fe1 C9 39.1(4) . . ?
C11 Fe1 C9 65.9(5) . . ?
C17 Fe1 C15 66.2(6) . . ?
C13 Fe1 C15 68.5(5) . . ?
C8 Fe1 C15 110.7(5) . . ?
C16 Fe1 C15 39.7(5) . . ?
C14 Fe1 C15 37.8(4) . . ?
C10 Fe1 C15 172.3(6) . . ?
C11 Fe1 C15 145.8(6) . . ?
C9 Fe1 C15 134.7(5) . . ?
C17 Fe1 C12 129.2(5) . . ?
C13 Fe1 C12 168.8(5) . . ?
C8 Fe1 C12 42.0(5) . . ?
C16 Fe1 C12 105.9(5) . . ?
C14 Fe1 C12 146.0(5) . . ?
C10 Fe1 C12 69.1(5) . . ?
C11 Fe1 C12 38.9(4) . . ?
C9 Fe1 C12 68.8(5) . . ?
C15 Fe1 C12 114.6(5) . . ?
C35 Fe2 C32 65.0(5) . . ?
C35 Fe2 C33 66.2(5) . . ?
C32 Fe2 C33 39.7(4) . . ?
C35 Fe2 C34 39.5(5) . . ?
C32 Fe2 C34 67.7(5) . . ?
C33 Fe2 C34 41.3(4) . . ?
C35 Fe2 C40 125.3(6) . . ?
C32 Fe2 C40 122.0(5) . . ?
C33 Fe2 C40 156.6(5) . . ?
C34 Fe2 C40 160.2(5) . . ?
C35 Fe2 C41 111.3(6) . . ?
C32 Fe2 C41 159.7(5) . . ?
C33 Fe2 C41 159.5(5) . . ?
C34 Fe2 C41 123.3(5) . . ?
C40 Fe2 C41 42.1(4) . . ?
C35 Fe2 C38 163.0(5) . . ?
C32 Fe2 C38 122.8(5) . . ?
C33 Fe2 C38 109.1(5) . . ?
C34 Fe2 C38 126.1(5) . . ?
C40 Fe2 C38 65.7(5) . . ?
C41 Fe2 C38 66.9(5) . . ?
C35 Fe2 C36 38.6(4) . . ?
C32 Fe2 C36 40.7(5) . . ?
C33 Fe2 C36 68.3(5) . . ?
C34 Fe2 C36 68.1(5) . . ?
C40 Fe2 C36 107.1(5) . . ?
C41 Fe2 C36 123.5(6) . . ?
C38 Fe2 C36 157.0(5) . . ?
C35 Fe2 C39 157.3(6) . . ?
C32 Fe2 C39 106.3(5) . . ?
C33 Fe2 C39 121.7(5) . . ?
C34 Fe2 C39 159.6(5) . . ?
C40 Fe2 C39 39.5(5) . . ?
C41 Fe2 C39 69.0(5) . . ?
C38 Fe2 C39 39.5(4) . . ?
C36 Fe2 C39 120.9(5) . . ?
C35 Fe2 C37 126.6(5) . . ?
C32 Fe2 C37 157.4(5) . . ?
C33 Fe2 C37 122.3(5) . . ?
C34 Fe2 C37 108.0(5) . . ?
C40 Fe2 C37 69.8(5) . . ?
C41 Fe2 C37 41.3(5) . . ?
C38 Fe2 C37 40.5(4) . . ?
C36 Fe2 C37 160.4(5) . . ?
C39 Fe2 C37 69.6(5) . . ?
C64 Fe3 C57 114.6(6) . . ?
C64 Fe3 C56 142.5(6) . . ?
C57 Fe3 C56 39.5(5) . . ?
C64 Fe3 C60 173.5(5) . . ?
C57 Fe3 C60 67.1(6) . . ?
C56 Fe3 C60 42.6(5) . . ?
C64 Fe3 C58 111.1(6) . . ?
C57 Fe3 C58 42.1(5) . . ?
C56 Fe3 C58 69.1(6) . . ?
C60 Fe3 C58 65.5(6) . . ?
C64 Fe3 C61 67.1(6) . . ?
C57 Fe3 C61 175.3(5) . . ?
C56 Fe3 C61 136.6(6) . . ?
C60 Fe3 C61 111.8(6) . . ?
C58 Fe3 C61 142.1(5) . . ?
C64 Fe3 C59 133.8(6) . . ?
C57 Fe3 C59 69.4(6) . . ?
C56 Fe3 C59 71.3(6) . . ?
C60 Fe3 C59 40.1(5) . . ?
C58 Fe3 C59 39.2(5) . . ?
C61 Fe3 C59 112.9(6) . . ?
C64 Fe3 C65 41.6(5) . . ?
C57 Fe3 C65 143.8(6) . . ?
C56 Fe3 C65 175.6(7) . . ?
C60 Fe3 C65 133.5(6) . . ?
C58 Fe3 C65 111.8(6) . . ?
C61 Fe3 C65 40.3(5) . . ?
C59 Fe3 C65 106.5(6) . . ?
C64 Fe3 C62 68.4(6) . . ?
C57 Fe3 C62 138.1(6) . . ?
C56 Fe3 C62 111.3(6) . . ?
C60 Fe3 C62 115.0(6) . . ?
C58 Fe3 C62 179.5(6) . . ?
C61 Fe3 C62 37.8(4) . . ?
C59 Fe3 C62 141.1(6) . . ?
C65 Fe3 C62 67.8(6) . . ?
C64 Fe3 C63 42.2(5) . . ?
C57 Fe3 C63 109.9(6) . . ?
C56 Fe3 C63 111.1(6) . . ?
C60 Fe3 C63 144.1(6) . . ?
C58 Fe3 C63 137.5(6) . . ?
C61 Fe3 C63 68.2(5) . . ?
C59 Fe3 C63 175.5(6) . . ?
C65 Fe3 C63 71.3(5) . . ?
C62 Fe3 C63 42.2(5) . . ?
C84 Fe4 C86 129.6(6) . . ?
C84 Fe4 C85 166.4(5) . . ?
C86 Fe4 C85 40.1(4) . . ?
C84 Fe4 C83 39.6(5) . . ?
C86 Fe4 C83 165.3(6) . . ?
C85 Fe4 C83 152.6(5) . . ?
C84 Fe4 C82 67.2(5) . . ?
C86 Fe4 C82 154.1(5) . . ?
C85 Fe4 C82 119.0(5) . . ?
C83 Fe4 C82 40.2(5) . . ?
C84 Fe4 C81 64.9(5) . . ?
C86 Fe4 C81 122.7(5) . . ?
C85 Fe4 C81 111.2(5) . . ?
C83 Fe4 C81 65.7(5) . . ?
C82 Fe4 C81 40.1(4) . . ?
C84 Fe4 C87 111.2(6) . . ?
C86 Fe4 C87 38.9(4) . . ?
C85 Fe4 C87 66.4(5) . . ?
C83 Fe4 C87 128.5(6) . . ?
C82 Fe4 C87 164.1(5) . . ?
C81 Fe4 C87 155.0(5) . . ?
C84 Fe4 C88 121.5(6) . . ?
C86 Fe4 C88 64.9(5) . . ?
C85 Fe4 C88 65.7(5) . . ?
C83 Fe4 C88 110.0(5) . . ?
C82 Fe4 C88 127.6(5) . . ?
C81 Fe4 C88 165.5(5) . . ?
C87 Fe4 C88 38.6(4) . . ?
C84 Fe4 C80 40.6(4) . . ?
C86 Fe4 C80 109.8(5) . . ?
C85 Fe4 C80 128.0(5) . . ?
C83 Fe4 C80 68.3(5) . . ?
C82 Fe4 C80 68.8(5) . . ?
C81 Fe4 C80 39.1(5) . . ?
C87 Fe4 C80 121.0(5) . . ?
C88 Fe4 C80 154.2(5) . . ?
C84 Fe4 C89 154.3(5) . . ?
C86 Fe4 C89 64.5(5) . . ?
C85 Fe4 C89 38.2(4) . . ?
C83 Fe4 C89 121.1(5) . . ?
C82 Fe4 C89 109.4(5) . . ?
C81 Fe4 C89 130.0(5) . . ?
C87 Fe4 C89 64.7(5) . . ?
C88 Fe4 C89 38.9(4) . . ?
C80 Fe4 C89 164.3(5) . . ?
C7 O11 Ni1 114.1(8) . . ?
C18 O12 Ni2 111.2(9) . . ?
C31 O21 Ni2 116.4(9) . . ?
C42 O22 Ni3 108.7(9) . . ?
C55 O31 Ni3 112.1(8) . . ?
C66 O32 Ni4 111.6(8) . . ?
C79 O41 Ni4 111.0(9) . . ?
C90 O42 Ni1 112.3(8) . . ?
C5 N11 C1 111.6(11) . . ?
C5 N11 Ni1 119.2(8) . . ?
C1 N11 Ni1 129.2(8) . . ?
C6 N12 N13 120.7(11) . . ?
C6 N12 Ni1 120.4(8) . . ?
N13 N12 Ni1 118.9(7) . . ?
C7 N13 N12 112.5(10) . . ?
C18 N14 N15 101.9(11) . . ?
C19 N15 N14 121.3(12) . . ?
C19 N15 Ni2 113.9(10) . . ?
N14 N15 Ni2 124.7(8) . . ?
C24 N16 C20 112.8(12) . . ?
C24 N16 Ni2 134.0(10) . . ?
C20 N16 Ni2 113.2(9) . . ?
C25 N21 C29 111.3(12) . . ?
C25 N21 Ni2 135.7(10) . . ?
C29 N21 Ni2 112.8(9) . . ?
C30 N22 N23 121.3(13) . . ?
C30 N22 Ni2 116.3(11) . . ?
N23 N22 Ni2 122.4(8) . . ?
C31 N23 N22 105.3(10) . . ?
N25 N24 C42 102.4(12) . . ?
C43 N25 N24 121.4(13) . . ?
C43 N25 Ni3 115.2(11) . . ?
N24 N25 Ni3 123.4(8) . . ?
C44 N26 C48 112.8(11) . . ?
C44 N26 Ni3 116.5(7) . . ?
C48 N26 Ni3 130.6(7) . . ?
C49 N31 C53 116.4(13) . . ?
C49 N31 Ni3 130.4(11) . . ?
C53 N31 Ni3 113.1(10) . . ?
C54 N32 N33 126.5(14) . . ?
C54 N32 Ni3 115.8(11) . . ?
N33 N32 Ni3 117.7(9) . . ?
C55 N33 N32 113.3(13) . . ?
C66 N34 N35 109.7(12) . . ?
C67 N35 N34 123.0(12) . . ?
C67 N35 Ni4 116.0(10) . . ?
N34 N35 Ni4 120.0(8) . . ?
C68 N36 C72 111.5(14) . . ?
C68 N36 Ni4 115.9(10) . . ?
C72 N36 Ni4 132.2(11) . . ?
C73 N41 C77 115.0(13) . . ?
C73 N41 Ni4 129.7(10) . . ?
C77 N41 Ni4 115.2(10) . . ?
C78 N42 N43 122.0(13) . . ?
C78 N42 Ni4 111.4(10) . . ?
N43 N42 Ni4 125.5(9) . . ?
N42 N43 C79 102.7(11) . . ?
C90 N44 N45 104.7(10) . . ?
C91 N45 N44 121.5(11) . . ?
C91 N45 Ni1 113.2(9) . . ?
N44 N45 Ni1 125.1(7) . . ?
C96 N46 C92 120.5(13) . . ?
C96 N46 Ni1 132.0(10) . . ?
C92 N46 Ni1 106.9(9) . . ?
N11 C1 C2 123.1(12) . . ?
N11 C1 H1A 116.1 . . ?
C2 C1 H1A 120.8 . . ?
C3 C2 C1 121.2(12) . . ?
C3 C2 H2A 119.7 . . ?
C1 C2 H2A 119.1 . . ?
C4 C3 C2 113.3(13) . . ?
C4 C3 H3A 124.8 . . ?
C2 C3 H3A 121.9 . . ?
C3 C4 C5 126.2(13) . . ?
C3 C4 H4A 114.9 . . ?
C5 C4 H4A 118.9 . . ?
N11 C5 C4 124.4(12) . . ?
N11 C5 C6 107.6(11) . . ?
C4 C5 C6 127.9(13) . . ?
N12 C6 C5 117.8(12) . . ?
N12 C6 H6A 121.5 . . ?
C5 C6 H6A 120.7 . . ?
O11 C7 N13 117.8(11) . . ?
O11 C7 C8 122.2(12) . . ?
N13 C7 C8 120.0(12) . . ?
C9 C8 C7 125.1(14) . . ?
C9 C8 C12 110.5(12) . . ?
C7 C8 C12 124.4(12) . . ?
C9 C8 Fe1 72.4(8) . . ?
C7 C8 Fe1 125.5(10) . . ?
C12 C8 Fe1 71.6(8) . . ?
C10 C9 C8 108.8(13) . . ?
C10 C9 Fe1 70.1(8) . . ?
C8 C9 Fe1 67.8(8) . . ?
C10 C9 H9A 125.5 . . ?
C8 C9 H9A 125.5 . . ?
Fe1 C9 H9A 125.5 . . ?
C9 C10 C11 105.5(12) . . ?
C9 C10 Fe1 70.8(8) . . ?
C11 C10 Fe1 69.8(8) . . ?
C9 C10 H10A 127.2 . . ?
C11 C10 H10A 127.2 . . ?
Fe1 C10 H10A 127.2 . . ?
C12 C11 C10 112.4(13) . . ?
C12 C11 Fe1 71.1(8) . . ?
C10 C11 Fe1 69.2(8) . . ?
C12 C11 H11A 123.7 . . ?
C10 C11 H11A 123.7 . . ?
Fe1 C11 H11A 123.7 . . ?
C11 C12 C8 102.5(13) . . ?
C11 C12 Fe1 70.0(8) . . ?
C8 C12 Fe1 66.4(7) . . ?
C11 C12 H12A 128.7 . . ?
C8 C12 H12A 128.7 . . ?
Fe1 C12 H12A 128.7 . . ?
C17 C13 C14 102.8(11) . . ?
C17 C13 Fe1 69.4(7) . . ?
C14 C13 Fe1 71.5(7) . . ?
C17 C13 H13A 128.4 . . ?
C14 C13 H13A 128.4 . . ?
Fe1 C13 H13A 128.4 . . ?
C15 C14 C13 109.3(13) . . ?
C15 C14 Fe1 71.6(8) . . ?
C13 C14 Fe1 66.2(7) . . ?
C15 C14 H14A 125.3 . . ?
C13 C14 H14A 125.3 . . ?
Fe1 C14 H14A 125.3 . . ?
C14 C15 C16 109.7(13) . . ?
C14 C15 Fe1 70.5(9) . . ?
C16 C15 Fe1 69.6(8) . . ?
C14 C15 H15A 125.1 . . ?
C16 C15 H15A 125.1 . . ?
Fe1 C15 H15A 125.1 . . ?
C17 C16 C15 105.8(13) . . ?
C17 C16 Fe1 67.2(8) . . ?
C15 C16 Fe1 70.8(8) . . ?
C17 C16 H16A 127.1 . . ?
C15 C16 H16A 127.1 . . ?
Fe1 C16 H16A 127.1 . . ?
C16 C17 C13 112.2(13) . . ?
C16 C17 C18 125.0(13) . . ?
C13 C17 C18 122.6(12) . . ?
C16 C17 Fe1 72.9(8) . . ?
C13 C17 Fe1 69.6(8) . . ?
C18 C17 Fe1 120.9(10) . . ?
O12 C18 N14 128.6(14) . . ?
O12 C18 C17 117.3(12) . . ?
N14 C18 C17 114.0(13) . . ?
N15 C19 C20 122.6(14) . . ?
N15 C19 H19A 118.0 . . ?
C20 C19 H19A 119.4 . . ?
C21 C20 N16 120.6(14) . . ?
C21 C20 C19 130.8(15) . . ?
N16 C20 C19 108.6(12) . . ?
C20 C21 C22 124.3(16) . . ?
C20 C21 H21A 122.2 . . ?
C22 C21 H21A 113.5 . . ?
C23 C22 C21 115.3(15) . . ?
C23 C22 H22A 118.5 . . ?
C21 C22 H22A 126.1 . . ?
C22 C23 C24 120.9(15) . . ?
C22 C23 H23A 122.6 . . ?
C24 C23 H23A 116.5 . . ?
N16 C24 C23 125.9(15) . . ?
N16 C24 H24A 112.4 . . ?
C23 C24 H24A 121.6 . . ?
N21 C25 C26 127.8(14) . . ?
N21 C25 H25A 115.0 . . ?
C26 C25 H25A 117.1 . . ?
C27 C26 C25 116.5(14) . . ?
C27 C26 H26A 119.3 . . ?
C25 C26 H26A 124.2 . . ?
C28 C27 C26 119.7(16) . . ?
C28 C27 H27A 114.3 . . ?
C26 C27 H27A 126.0 . . ?
C27 C28 C29 120.7(16) . . ?
C27 C28 H28A 118.7 . . ?
C29 C28 H28A 120.6 . . ?
C28 C29 N21 124.0(13) . . ?
C28 C29 C30 126.2(14) . . ?
N21 C29 C30 109.7(13) . . ?
N22 C30 C29 120.3(14) . . ?
N22 C30 H30A 119.6 . . ?
C29 C30 H30A 119.1 . . ?
O21 C31 N23 120.6(12) . . ?
O21 C31 C32 128.0(13) . . ?
N23 C31 C32 111.4(11) . . ?
C33 C32 C36 111.1(12) . . ?
C33 C32 C31 130.1(13) . . ?
C36 C32 C31 118.8(12) . . ?
C33 C32 Fe2 70.2(7) . . ?
C36 C32 Fe2 72.6(7) . . ?
C31 C32 Fe2 126.0(9) . . ?
C32 C33 C34 107.7(12) . . ?
C32 C33 Fe2 70.0(7) . . ?
C34 C33 Fe2 70.5(7) . . ?
C32 C33 H33A 126.2 . . ?
C34 C33 H33A 126.2 . . ?
Fe2 C33 H33A 126.2 . . ?
C35 C34 C33 102.9(11) . . ?
C35 C34 Fe2 68.1(8) . . ?
C33 C34 Fe2 68.1(7) . . ?
C35 C34 H34A 128.5 . . ?
C33 C34 H34A 128.5 . . ?
Fe2 C34 H34A 128.5 . . ?
C36 C35 C34 116.9(14) . . ?
C36 C35 Fe2 74.6(8) . . ?
C34 C35 Fe2 72.4(8) . . ?
C36 C35 H35A 121.5 . . ?
C34 C35 H35A 121.5 . . ?
Fe2 C35 H35A 121.5 . . ?
C35 C36 C32 101.4(13) . . ?
C35 C36 Fe2 66.8(8) . . ?
C32 C36 Fe2 66.7(7) . . ?
C35 C36 H36A 129.3 . . ?
C32 C36 H36A 129.3 . . ?
Fe2 C36 H36A 129.3 . . ?
C38 C37 C41 102.9(12) . . ?
C38 C37 Fe2 68.9(7) . . ?
C41 C37 Fe2 67.8(7) . . ?
C38 C37 H37A 128.5 . . ?
C41 C37 H37A 128.5 . . ?
Fe2 C37 H37A 128.5 . . ?
C39 C38 C37 114.0(13) . . ?
C39 C38 Fe2 70.9(8) . . ?
C37 C38 Fe2 70.6(7) . . ?
C39 C38 H38A 122.9 . . ?
C37 C38 H38A 122.9 . . ?
Fe2 C38 H38A 122.9 . . ?
C40 C39 C38 105.5(13) . . ?
C40 C39 Fe2 68.3(8) . . ?
C38 C39 Fe2 69.6(8) . . ?
C40 C39 H39A 127.3 . . ?
C38 C39 H39A 127.3 . . ?
Fe2 C39 H39A 127.3 . . ?
C39 C40 C41 110.0(13) . . ?
C39 C40 Fe2 72.1(8) . . ?
C41 C40 Fe2 69.4(7) . . ?
C39 C40 H40A 125.0 . . ?
C41 C40 H40A 125.0 . . ?
Fe2 C40 H40A 125.0 . . ?
C37 C41 C40 107.6(13) . . ?
C37 C41 C42 129.4(13) . . ?
C40 C41 C42 122.7(14) . . ?
C37 C41 Fe2 70.9(7) . . ?
C40 C41 Fe2 68.6(7) . . ?
C42 C41 Fe2 121.4(9) . . ?
O22 C42 N24 128.3(14) . . ?
O22 C42 C41 120.1(13) . . ?
N24 C42 C41 111.6(13) . . ?
N25 C43 C44 119.2(13) . . ?
N25 C43 H43A 125.1 . . ?
C44 C43 H43A 115.4 . . ?
N26 C44 C45 127.5(13) . . ?
N26 C44 C43 109.4(10) . . ?
C45 C44 C43 123.0(11) . . ?
C46 C45 C44 113.2(11) . . ?
C46 C45 H45A 116.4 . . ?
C44 C45 H45A 130.3 . . ?
C45 C46 C47 126.1(10) . . ?
C45 C46 H46A 121.2 . . ?
C47 C46 H46A 112.7 . . ?
C46 C47 C48 112.6(10) . . ?
C46 C47 H47A 139.0 . . ?
C48 C47 H47A 108.1 . . ?
N26 C48 C47 127.5(10) . . ?
N26 C48 H48A 100.6 . . ?
C47 C48 H48A 125.9 . . ?
N31 C49 C50 125.7(16) . . ?
N31 C49 H49A 122.1 . . ?
C50 C49 H49A 112.0 . . ?
C51 C50 C49 117.1(15) . . ?
C51 C50 H50A 118.1 . . ?
C49 C50 H50A 124.8 . . ?
C52 C51 C50 117.4(15) . . ?
C52 C51 H51A 117.7 . . ?
C50 C51 H51A 124.9 . . ?
C53 C52 C51 120.9(17) . . ?
C53 C52 H52A 114.0 . . ?
C51 C52 H52A 125.0 . . ?
N31 C53 C52 121.3(16) . . ?
N31 C53 C54 111.1(13) . . ?
C52 C53 C54 126.4(17) . . ?
N32 C54 C53 122.2(16) . . ?
N32 C54 H54A 119.5 . . ?
C53 C54 H54A 118.3 . . ?
N33 C55 O31 119.4(13) . . ?
N33 C55 C56 120.6(15) . . ?
O31 C55 C56 119.9(14) . . ?
C57 C56 C55 129.4(16) . . ?
C57 C56 C60 103.6(13) . . ?
C55 C56 C60 127.0(15) . . ?
C57 C56 Fe3 69.6(9) . . ?
C55 C56 Fe3 124.7(11) . . ?
C60 C56 Fe3 68.9(8) . . ?
C56 C57 C58 110.0(15) . . ?
C56 C57 Fe3 70.8(9) . . ?
C58 C57 Fe3 70.8(9) . . ?
C56 C57 H57A 125.0 . . ?
C58 C57 H57A 125.0 . . ?
Fe3 C57 H57A 125.0 . . ?
C59 C58 C57 109.3(14) . . ?
C59 C58 Fe3 70.7(9) . . ?
C57 C58 Fe3 67.2(8) . . ?
C59 C58 H58A 125.3 . . ?
C57 C58 H58A 125.3 . . ?
Fe3 C58 H58A 125.3 . . ?
C58 C59 C60 105.0(14) . . ?
C58 C59 Fe3 70.1(9) . . ?
C60 C59 Fe3 68.6(8) . . ?
C58 C59 H59A 127.5 . . ?
C60 C59 H59A 127.5 . . ?
Fe3 C59 H59A 127.5 . . ?
C59 C60 C56 111.8(14) . . ?
C59 C60 Fe3 71.3(9) . . ?
C56 C60 Fe3 68.4(8) . . ?
C59 C60 H60A 124.0 . . ?
C56 C60 H60A 124.0 . . ?
Fe3 C60 H60A 124.0 . . ?
C62 C61 C65 113.4(15) . . ?
C62 C61 Fe3 71.4(9) . . ?
C65 C61 Fe3 70.1(9) . . ?
C62 C61 H61A 123.2 . . ?
C65 C61 H61A 123.2 . . ?
Fe3 C61 H61A 123.2 . . ?
C61 C62 C63 109.9(15) . . ?
C61 C62 Fe3 70.9(9) . . ?
C63 C62 Fe3 69.0(8) . . ?
C61 C62 H62A 125.0 . . ?
C63 C62 H62A 125.0 . . ?
Fe3 C62 H62A 125.0 . . ?
C64 C63 C62 100.0(12) . . ?
C64 C63 Fe3 63.3(8) . . ?
C62 C63 Fe3 68.9(8) . . ?
C64 C63 H63A 130.0 . . ?
C62 C63 H63A 130.0 . . ?
Fe3 C63 H63A 130.0 . . ?
C65 C64 C63 114.8(14) . . ?
C65 C64 Fe3 74.9(9) . . ?
C63 C64 Fe3 74.6(9) . . ?
C65 C64 H64A 122.5 . . ?
C63 C64 H64A 122.5 . . ?
Fe3 C64 H64A 122.5 . . ?
C66 C65 C64 129.0(16) . . ?
C66 C65 C61 128.9(15) . . ?
C64 C65 C61 101.6(12) . . ?
C66 C65 Fe3 123.1(11) . . ?
C64 C65 Fe3 63.6(8) . . ?
C61 C65 Fe3 69.7(8) . . ?
N34 C66 O32 123.0(13) . . ?
N34 C66 C65 118.2(15) . . ?
O32 C66 C65 118.6(14) . . ?
N35 C67 C68 119.0(14) . . ?
N35 C67 H67A 116.1 . . ?
C68 C67 H67A 124.6 . . ?
C69 C68 N36 123.6(16) . . ?
C69 C68 C67 126.0(16) . . ?
N36 C68 C67 110.4(14) . . ?
C68 C69 C70 121.8(16) . . ?
C68 C69 H69A 123.2 . . ?
C70 C69 H69A 114.9 . . ?
C71 C70 C69 117.9(15) . . ?
C71 C70 H70A 117.1 . . ?
C69 C70 H70A 125.0 . . ?
C70 C71 C72 114.9(16) . . ?
C70 C71 H71A 126.5 . . ?
C72 C71 H71A 118.5 . . ?
N36 C72 C71 130.1(16) . . ?
N36 C72 H72A 110.4 . . ?
C71 C72 H72A 119.3 . . ?
N41 C73 C74 120.6(14) . . ?
N41 C73 H73A 119.3 . . ?
C74 C73 H73A 120.0 . . ?
C75 C74 C73 120.0(15) . . ?
C75 C74 H74A 120.1 . . ?
C73 C74 H74A 119.8 . . ?
C76 C75 C74 121.2(15) . . ?
C76 C75 H75A 119.5 . . ?
C74 C75 H75A 119.3 . . ?
C77 C76 C75 110.9(14) . . ?
C77 C76 H76A 124.1 . . ?
C75 C76 H76A 125.0 . . ?
N41 C77 C76 131.9(15) . . ?
N41 C77 C78 105.9(13) . . ?
C76 C77 C78 121.6(15) . . ?
N42 C78 C77 125.5(14) . . ?
N42 C78 H78A 117.4 . . ?
C77 C78 H78A 117.1 . . ?
O41 C79 N43 124.0(14) . . ?
O41 C79 C80 124.2(14) . . ?
N43 C79 C80 111.7(13) . . ?
C81 C80 C84 100.2(12) . . ?
C81 C80 C79 124.7(13) . . ?
C84 C80 C79 134.8(14) . . ?
C81 C80 Fe4 68.5(8) . . ?
C84 C80 Fe4 64.1(7) . . ?
C79 C80 Fe4 124.5(10) . . ?
C80 C81 C82 114.2(13) . . ?
C80 C81 Fe4 72.4(8) . . ?
C82 C81 Fe4 69.8(8) . . ?
C80 C81 H81A 122.8 . . ?
C82 C81 H81A 122.8 . . ?
Fe4 C81 H81A 122.8 . . ?
C81 C82 C83 104.5(12) . . ?
C81 C82 Fe4 70.1(8) . . ?
C83 C82 Fe4 69.9(8) . . ?
C81 C82 H82A 127.7 . . ?
C83 C82 H82A 127.7 . . ?
Fe4 C82 H82A 127.7 . . ?
C84 C83 C82 106.6(13) . . ?
C84 C83 Fe4 66.5(8) . . ?
C82 C83 Fe4 69.9(8) . . ?
C84 C83 H83A 126.7 . . ?
C82 C83 H83A 126.7 . . ?
Fe4 C83 H83A 126.7 . . ?
C83 C84 C80 114.2(13) . . ?
C83 C84 Fe4 73.9(8) . . ?
C80 C84 Fe4 75.3(8) . . ?
C83 C84 H84A 122.8 . . ?
C80 C84 H84A 122.8 . . ?
Fe4 C84 H84A 122.8 . . ?
C89 C85 C86 106.8(13) . . ?
C89 C85 Fe4 74.2(8) . . ?
C86 C85 Fe4 69.0(8) . . ?
C89 C85 H85A 126.5 . . ?
C86 C85 H85A 126.5 . . ?
Fe4 C85 H85A 126.5 . . ?
C87 C86 C85 109.6(13) . . ?
C87 C86 Fe4 72.3(8) . . ?
C85 C86 Fe4 70.9(8) . . ?
C87 C86 H86A 125.2 . . ?
C85 C86 H86A 125.2 . . ?
Fe4 C86 H86A 125.2 . . ?
C86 C87 C88 107.6(13) . . ?
C86 C87 Fe4 68.8(8) . . ?
C88 C87 Fe4 71.8(8) . . ?
C86 C87 H87A 126.2 . . ?
C88 C87 H87A 126.2 . . ?
Fe4 C87 H87A 126.2 . . ?
C87 C88 C89 107.8(12) . . ?
C87 C88 Fe4 69.6(8) . . ?
C89 C88 Fe4 71.9(8) . . ?
C87 C88 H88A 126.1 . . ?
C89 C88 H88A 126.1 . . ?
Fe4 C88 H88A 126.1 . . ?
C85 C89 C88 108.0(12) . . ?
C85 C89 C90 128.0(13) . . ?
C88 C89 C90 123.9(13) . . ?
C85 C89 Fe4 67.6(8) . . ?
C88 C89 Fe4 69.2(8) . . ?
C90 C89 Fe4 125.7(10) . . ?
O42 C90 N44 124.5(13) . . ?
O42 C90 C89 116.5(12) . . ?
N44 C90 C89 118.6(13) . . ?
N45 C91 C92 118.1(13) . . ?
N45 C91 H91A 118.5 . . ?
C92 C91 H91A 123.3 . . ?
N46 C92 C93 112.1(14) . . ?
N46 C92 C91 119.9(14) . . ?
C93 C92 C91 127.7(15) . . ?
C92 C93 C94 127.0(15) . . ?
C92 C93 H93A 120.3 . . ?
C94 C93 H93A 112.7 . . ?
C95 C94 C93 112.9(13) . . ?
C95 C94 H94A 121.4 . . ?
C93 C94 H94A 125.7 . . ?
C96 C95 C94 115.4(16) . . ?
C96 C95 H95A 123.2 . . ?
C94 C95 H95A 121.4 . . ?
C95 C96 N46 132.0(16) . . ?
C95 C96 H96A 114.4 . . ?
N46 C96 H96A 113.7 . . ?
O1 C101 C102 125(2) . . ?
C103 C104 O2 122(4) . . ?

loop_
_geom_bond_atom_site_label_1
_geom_bond_atom_site_label_2
_geom_bond_distance
_geom_bond_site_symmetry_2
_geom_bond_publ_flag
Ni1 N12 1.922(9) . ?
Ni1 N45 1.967(10) . ?
Ni1 N11 2.015(10) . ?
Ni1 N46 2.083(11) . ?
Ni1 O11 2.086(8) . ?
Ni1 O42 2.099(8) . ?
Ni2 N22 1.907(11) . ?
Ni2 N15 1.958(11) . ?
Ni2 N21 2.044(11) . ?
Ni2 O21 2.069(8) . ?
Ni2 O12 2.078(8) . ?
Ni2 N16 2.100(10) . ?
Ni4 N42 1.902(11) . ?
Ni4 N35 1.986(11) . ?
Ni4 N36 2.053(11) . ?
Ni4 O41 2.060(8) . ?
Ni4 O32 2.066(8) . ?
Ni4 N41 2.146(11) . ?
Ni3 N25 1.952(12) . ?
Ni3 N32 1.985(12) . ?
Ni3 N26 2.053(9) . ?
Ni3 O31 2.053(8) . ?
Ni3 N31 2.100(10) . ?
Ni3 O22 2.109(9) . ?
Fe1 C17 1.950(14) . ?
Fe1 C13 1.953(11) . ?
Fe1 C8 1.976(13) . ?
Fe1 C16 2.022(14) . ?
Fe1 C14 2.024(13) . ?
Fe1 C10 2.025(13) . ?
Fe1 C11 2.033(13) . ?
Fe1 C9 2.034(14) . ?
Fe1 C15 2.037(14) . ?
Fe1 C12 2.046(13) . ?
Fe2 C35 1.948(13) . ?
Fe2 C32 1.967(12) . ?
Fe2 C33 1.970(12) . ?
Fe2 C34 2.001(11) . ?
Fe2 C40 2.009(12) . ?
Fe2 C41 2.020(12) . ?
Fe2 C38 2.040(12) . ?
Fe2 C36 2.043(12) . ?
Fe2 C39 2.057(13) . ?
Fe2 C37 2.063(13) . ?
Fe3 C64 1.884(14) . ?
Fe3 C57 1.975(14) . ?
Fe3 C56 1.989(14) . ?
Fe3 C60 1.996(14) . ?
Fe3 C58 2.023(14) . ?
Fe3 C61 2.026(14) . ?
Fe3 C59 2.030(14) . ?
Fe3 C65 2.031(14) . ?
Fe3 C62 2.032(14) . ?
Fe3 C63 2.033(14) . ?
Fe4 C84 1.917(12) . ?
Fe4 C86 1.980(13) . ?
Fe4 C85 2.004(12) . ?
Fe4 C83 2.009(13) . ?
Fe4 C82 2.009(14) . ?
Fe4 C81 2.012(13) . ?
Fe4 C87 2.023(13) . ?
Fe4 C88 2.051(13) . ?
Fe4 C80 2.062(13) . ?
Fe4 C89 2.086(13) . ?
O11 C7 1.302(13) . ?
O12 C18 1.279(14) . ?
O21 C31 1.211(13) . ?
O22 C42 1.265(16) . ?
O31 C55 1.362(16) . ?
O32 C66 1.327(15) . ?
O41 C79 1.241(14) . ?
O42 C90 1.295(13) . ?
N11 C5 1.331(13) . ?
N11 C1 1.385(14) . ?
N12 C6 1.247(12) . ?
N12 N13 1.398(11) . ?
N13 C7 1.347(14) . ?
N14 C18 1.300(15) . ?
N14 N15 1.403(13) . ?
N15 C19 1.273(14) . ?
N16 C24 1.316(15) . ?
N16 C20 1.375(16) . ?
N21 C25 1.287(14) . ?
N21 C29 1.339(15) . ?
N22 C30 1.216(14) . ?
N22 N23 1.418(12) . ?
N23 C31 1.417(15) . ?
N24 N25 1.394(14) . ?
N24 C42 1.427(15) . ?
N25 C43 1.332(15) . ?
N26 C44 1.350(9) . ?
N26 C48 1.360(8) . ?
N31 C49 1.298(16) . ?
N31 C53 1.334(19) . ?
N32 C54 1.216(15) . ?
N32 N33 1.362(13) . ?
N33 C55 1.318(16) . ?
N34 C66 1.289(16) . ?
N34 N35 1.361(12) . ?
N35 C67 1.251(15) . ?
N36 C68 1.320(17) . ?
N36 C72 1.332(16) . ?
N41 C73 1.307(14) . ?
N41 C77 1.309(16) . ?
N42 C78 1.323(16) . ?
N42 N43 1.324(13) . ?
N43 C79 1.436(16) . ?
N44 C90 1.312(14) . ?
N44 N45 1.359(12) . ?
N45 C91 1.278(13) . ?
N46 C96 1.312(15) . ?
N46 C92 1.320(16) . ?
C1 C2 1.437(15) . ?
C1 H1A 0.9300 . ?
C2 C3 1.338(15) . ?
C2 H2A 0.9300 . ?
C3 C4 1.331(15) . ?
C3 H3A 0.9300 . ?
C4 C5 1.346(15) . ?
C4 H4A 0.9301 . ?
C5 C6 1.408(14) . ?
C6 H6A 0.9300 . ?
C7 C8 1.438(15) . ?
C8 C9 1.364(16) . ?
C8 C12 1.442(16) . ?
C9 C10 1.358(15) . ?
C9 H9A 0.9800 . ?
C10 C11 1.421(17) . ?
C10 H10A 0.9800 . ?
C11 C12 1.357(15) . ?
C11 H11A 0.9800 . ?
C12 H12A 0.9800 . ?
C13 C17 1.366(15) . ?
C13 C14 1.438(15) . ?
C13 H13A 0.9800 . ?
C14 C15 1.317(16) . ?
C14 H14A 0.9800 . ?
C15 C16 1.377(16) . ?
C15 H15A 0.9800 . ?
C16 C17 1.356(16) . ?
C16 H16A 0.9800 . ?
C17 C18 1.559(17) . ?
C19 C20 1.513(17) . ?
C19 H19A 0.9300 . ?
C20 C21 1.335(16) . ?
C21 C22 1.350(17) . ?
C21 H21A 0.9299 . ?
C22 C23 1.289(18) . ?
C22 H22A 0.9301 . ?
C23 C24 1.364(17) . ?
C23 H23A 0.9300 . ?
C24 H24A 0.9301 . ?
C25 C26 1.367(16) . ?
C25 H25A 0.9301 . ?
C26 C27 1.309(17) . ?
C26 H26A 0.9299 . ?
C27 C28 1.286(15) . ?
C27 H27A 0.9300 . ?
C28 C29 1.339(17) . ?
C28 H28A 0.9302 . ?
C29 C30 1.488(16) . ?
C30 H30A 0.9300 . ?
C31 C32 1.449(15) . ?
C32 C33 1.337(14) . ?
C32 C36 1.396(16) . ?
C33 C34 1.401(15) . ?
C33 H33A 0.9800 . ?
C34 C35 1.334(16) . ?
C34 H34A 0.9800 . ?
C35 C36 1.323(15) . ?
C35 H35A 0.9800 . ?
C36 H36A 0.9800 . ?
C37 C38 1.420(16) . ?
C37 C41 1.441(16) . ?
C37 H37A 0.9800 . ?
C38 C39 1.383(16) . ?
C38 H38A 0.9800 . ?
C39 C40 1.375(16) . ?
C39 H39A 0.9800 . ?
C40 C41 1.445(16) . ?
C40 H40A 0.9800 . ?
C41 C42 1.513(18) . ?
C43 C44 1.456(18) . ?
C43 H43A 0.9300 . ?
C44 C45 1.374(9) . ?
C45 C46 1.373(8) . ?
C45 H45A 0.9301 . ?
C46 C47 1.377(9) . ?
C46 H46A 0.9301 . ?
C47 C48 1.381(8) . ?
C47 H47A 0.9302 . ?
C48 H48A 0.9298 . ?
C49 C50 1.369(16) . ?
C49 H49A 0.9301 . ?
C50 C51 1.37(2) . ?
C50 H50A 0.9301 . ?
C51 C52 1.366(19) . ?
C51 H51A 0.9298 . ?
C52 C53 1.344(17) . ?
C52 H52A 0.9300 . ?
C53 C54 1.421(18) . ?
C54 H54A 0.9299 . ?
C55 C56 1.380(16) . ?
C56 C57 1.341(18) . ?
C56 C60 1.449(18) . ?
C57 C58 1.435(17) . ?
C57 H57A 0.9800 . ?
C58 C59 1.360(19) . ?
C58 H58A 0.9800 . ?
C59 C60 1.381(17) . ?
C59 H59A 0.9800 . ?
C60 H60A 0.9800 . ?
C61 C62 1.313(15) . ?
C61 C65 1.397(18) . ?
C61 H61A 0.9800 . ?
C62 C63 1.463(19) . ?
C62 H62A 0.9800 . ?
C63 C64 1.416(16) . ?
C63 H63A 0.9800 . ?
C64 C65 1.395(18) . ?
C64 H64A 0.9800 . ?
C65 C66 1.389(16) . ?
C67 C68 1.473(17) . ?
C67 H67A 0.9301 . ?
C68 C69 1.286(17) . ?
C69 C70 1.401(18) . ?
C69 H69A 0.9301 . ?
C70 C71 1.302(18) . ?
C70 H70A 0.9301 . ?
C71 C72 1.346(17) . ?
C71 H71A 0.9301 . ?
C72 H72A 0.9300 . ?
C73 C74 1.377(17) . ?
C73 H73A 0.9299 . ?
C74 C75 1.373(17) . ?
C74 H74A 0.9300 . ?
C75 C76 1.366(16) . ?
C75 H75A 0.9301 . ?
C76 C77 1.350(17) . ?
C76 H76A 0.9299 . ?
C77 C78 1.510(18) . ?
C78 H78A 0.9300 . ?
C79 C80 1.453(17) . ?
C80 C81 1.363(16) . ?
C80 C84 1.387(15) . ?
C81 C82 1.378(15) . ?
C81 H81A 0.9800 . ?
C82 C83 1.381(16) . ?
C82 H82A 0.9800 . ?
C83 C84 1.333(16) . ?
C83 H83A 0.9800 . ?
C84 H84A 0.9800 . ?
C85 C89 1.340(15) . ?
C85 C86 1.365(15) . ?
C85 H85A 0.9800 . ?
C86 C87 1.334(15) . ?
C86 H86A 0.9800 . ?
C87 C88 1.346(15) . ?
C87 H87A 0.9800 . ?
C88 C89 1.377(15) . ?
C88 H88A 0.9800 . ?
C89 C90 1.439(16) . ?
C91 C92 1.393(17) . ?
C91 H91A 0.9301 . ?
C92 C93 1.362(17) . ?
C93 C94 1.473(18) . ?
C93 H93A 0.9299 . ?
C94 C95 1.377(18) . ?
C94 H94A 0.9300 . ?
C95 C96 1.264(16) . ?
C95 H95A 0.9299 . ?
C96 H96A 0.9301 . ?
O2W' O10W 1.48(4) . ?
O3W' O8W' 1.68(4) . ?
O1 C101 1.55(3) . ?
C101 C102 1.67(3) . ?
C103 C104 1.518(19) . ?
O2 C104 1.528(19) . ?
O3 C105 1.30(4) . ?
O4 C106 1.53(3) . ?
O5 C107 1.61(5) . ?
